data_7717776
loop_
_publ_author_name
'Estival, Arno'
'Blancarte, Luis Enrique'
'Pinto, Lo\"ic'
'Pointis, Romane'
'Galas, Nathan'
'Saquet, Alix'
'Vendier, Laure'
'Santillan, Rosa'
'Farf\'an, Norberto'
'Sortais, Jean-Baptiste'
'Grellier, Mary'
'Simonneau, Antoine'

_publ_section_title
;
 Synthesis and Characterization of Heptacoordinated Molybdenum(II)
 Complexes Supported with 2,6-Bis(pyrazol-3-yl)pyridine (bpp) Ligands
;
_journal_name_full 'Dalton Transactions'
_journal_paper_doi 10.1039/D4DT03264K
_journal_year 2025
_chemical_formula_moiety 'C37 H45 Mo N5 O2 P2'
_chemical_formula_sum 'C37 H45 Mo N5 O2 P2'
_chemical_formula_weight 749.66
_space_group_IT_number 2
_space_group_name_Hall '-P 1'
_space_group_name_H-M_alt 'P -1'
_symmetry_cell_setting triclinic
_symmetry_space_group_name_Hall '-P 1'
_symmetry_space_group_name_H-M 'P -1'
_atom_sites_solution_hydrogens difmap
_atom_sites_solution_primary direct
_audit_update_record
;
2024-11-15 deposited with the CCDC.	2025-01-06 downloaded from the CCDC.
;
_cell_angle_alpha 90.044(2)
_cell_angle_beta 102.445(5)
_cell_angle_gamma 92.558(6)
_cell_formula_units_Z 4
_cell_length_a 11.4341(9)
_cell_length_b 14.8708(5)
_cell_length_c 21.8140(4)
_cell_measurement_reflns_used 9552
_cell_measurement_temperature 100
_cell_measurement_theta_max 72.93
_cell_measurement_theta_min 4.02
_cell_volume 3618.2(3)
_computing_cell_refinement
; 
 CrysAlisPro 1.171.42.102a (Rigaku Oxford Diffraction, 2023) 
;
_computing_data_collection 'CrysAlisPro 1.171.42.102a (Rigaku Oxford Diffraction, 2023)'
_computing_data_reduction
; 
 CrysAlisPro 1.171.42.102a (Rigaku Oxford Diffraction, 2023) 
;
_computing_molecular_graphics 'CAMERON (Watkin et al., 1996)'
_computing_publication_material 'CRYSTALS (Betteridge et al., 2003)'
_computing_structure_refinement 'CRYSTALS (Betteridge et al., 2003)'
_computing_structure_solution 'SHELXT (Sheldrick, 2015)'
_diffrn_ambient_temperature 100
_diffrn_detector 'Hybrid Pixel Array Detector'
_diffrn_detector_area_resol_mean 10.0000
_diffrn_detector_type HyPix
_diffrn_measured_fraction_theta_full 0.995
_diffrn_measured_fraction_theta_max 0.945
_diffrn_measurement_device 'four-circle diffractometer'
_diffrn_measurement_device_type 'XtaLAB Synergy, Dualflex, HyPix'
_diffrn_measurement_method '\f & \w scans'
_diffrn_radiation_monochromator mirror
_diffrn_radiation_probe x-ray
_diffrn_radiation_type 'Cu K\a'
_diffrn_radiation_wavelength 1.54184
_diffrn_reflns_av_R_equivalents 0.105
_diffrn_reflns_av_unetI/netI 0.158
_diffrn_reflns_limit_h_max 14
_diffrn_reflns_limit_h_min -11
_diffrn_reflns_limit_k_max 18
_diffrn_reflns_limit_k_min -18
_diffrn_reflns_limit_l_max 27
_diffrn_reflns_limit_l_min -26
_diffrn_reflns_number 43928
_diffrn_reflns_theta_full 63.602
_diffrn_reflns_theta_max 74.826
_diffrn_reflns_theta_min 2.975
_diffrn_source 'micro-focus sealed X-ray tube'
_diffrn_source_type 'PhotonJet (Cu) X-ray Source'
_diffrn_standards_number 0
_exptl_absorpt_coefficient_mu 4.112
_exptl_absorpt_correction_T_max 0.92
_exptl_absorpt_correction_T_min 0.63
_exptl_absorpt_correction_type multi-scan
_exptl_absorpt_process_details
; 
 CrysAlisPro 1.171.42.102a (Rigaku Oxford Diffraction, 2023)
;
_exptl_crystal_colour yellow
_exptl_crystal_density_diffrn 1.376
_exptl_crystal_density_meas ?
_exptl_crystal_density_method 'not measured'
_exptl_crystal_description platelet
_exptl_crystal_F_000 1560
_exptl_crystal_size_max 0.100
_exptl_crystal_size_mid 0.060
_exptl_crystal_size_min 0.020
_refine_diff_density_max 4.56
_refine_diff_density_min -2.18
_refine_ls_extinction_method None
_refine_ls_goodness_of_fit_ref 0.7807
_refine_ls_hydrogen_treatment noref
_refine_ls_matrix_type full
_refine_ls_number_parameters 848
_refine_ls_number_reflns 12287
_refine_ls_number_restraints 7
_refine_ls_R_factor_all 0.1378
_refine_ls_R_factor_gt 0.1057
_refine_ls_shift/su_max 0.0086900
_refine_ls_shift/su_mean 0.0001289
_refine_ls_structure_factor_coef Fsqd
_refine_ls_weighting_details
;
 Method= Modified Sheldrick 
 w=1/[\s^2^(F^2^) + ( 0.19P)^2^ +81.22P] 
 ,where P=(max(Fo^2^,0) + 2Fc^2^)/3 
;
_refine_ls_weighting_scheme calc
_refine_ls_wR_factor_all 0.3126
_refine_ls_wR_factor_gt 0.2810
_refine_ls_wR_factor_ref 0.3126
_reflns_limit_h_max 13
_reflns_limit_h_min -14
_reflns_limit_k_max 18
_reflns_limit_k_min -18
_reflns_limit_l_max 27
_reflns_limit_l_min 0
_reflns_number_gt 8187
_reflns_number_total 14028
_reflns_threshold_expression I>2.0\s(I)
_oxford_diffrn_Wilson_B_factor 0.00
_oxford_diffrn_Wilson_scale 0.00
_oxford_refine_ls_r_factor_ref 0.1378
_oxford_refine_ls_scale 0.3801(16)
_oxford_reflns_number_all 12288
_cod_data_source_file d4dt03264k2.cif
_cod_data_source_block 20231108ArnoN
_cod_depositor_comments
;
The following automatic conversions were performed:

data item '_exptl_crystal_density_meas' value 'not measured' was
changed to '?' -- the value is perceived as not measured.

Automatic conversion script
Id: cif_fix_values 8170 2020-07-09 18:12:32Z antanas 
;
_cod_original_sg_symbol_Hall '- P 1'
_cod_original_sg_symbol_H-M 'P -1 '
_cod_database_code 7717776
_oxford_refine_reflns_threshold_expression I>-3.0\s(I)
_oxford_refine_ls_r_factor_all 0.1378
_oxford_refine_ls_wr_factor_all 0.3126

loop_
_symmetry_equiv_pos_as_xyz
x,y,z
-x,-y,-z

loop_
_atom_site_label
_atom_site_type_symbol
_atom_site_fract_x
_atom_site_fract_y
_atom_site_fract_z
_atom_site_U_iso_or_equiv
_atom_site_occupancy
_atom_site_adp_type
_atom_site_refinement_flags_posn
_atom_site_refinement_flags_adp
_atom_site_refinement_flags_occupancy
_atom_site_disorder_assembly
_atom_site_disorder_group
_atom_site_attached_hydrogens
C1 C 0.3508(14) 0.0727(8) 0.1086(6) 0.0473 1.0000 Uani . U . . . .
C2 C 0.1591(14) 0.1177(9) 0.0762(6) 0.0437 1.0000 Uani . . . . . .
C88 C 0.0580(10) 0.8018(8) 0.2547(5) 0.0336 1.0000 Uani . . . . . .
C89 C 0.1411(10) 0.8340(9) 0.2218(5) 0.0361 1.0000 Uani . . . . . .
H4 H 0.2039 0.7972 0.2167 0.0398 1.0000 Uiso . . . . . .
C5 C 0.1343(11) 0.9191(10) 0.1978(6) 0.0424 1.0000 Uani . . . . . .
H5 H 0.1920 0.9402 0.1750 0.0505 1.0000 Uiso . . . . . .
C6 C 0.0444(14) 0.9739(9) 0.2049(6) 0.0491 1.0000 Uani . . . . . .
H6 H 0.0407 1.0327 0.1888 0.0610 1.0000 Uiso . . . . . .
C7 C -0.0404(15) 0.9417(11) 0.2375(7) 0.0609 1.0000 Uani . . . . . .
H7 H -0.1028 0.9788 0.2434 0.0731 1.0000 Uiso . . . . . .
C8 C -0.0342(13) 0.8556(9) 0.2616(6) 0.0447 1.0000 Uani . . . . . .
H8 H -0.0943 0.8318 0.2824 0.0536 1.0000 Uiso . . . . . .
C10 C -0.0784(12) 0.6460(9) 0.2829(6) 0.0444 1.0000 Uani . . . . . .
H101 H -0.1176 0.6714 0.3141 0.0637 1.0000 Uiso . . . . . .
H102 H -0.0769 0.5800 0.2879 0.0637 1.0000 Uiso . . . . . .
H103 H -0.1236 0.6593 0.2405 0.0637 1.0000 Uiso . . . . . .
C11 C 0.1367(11) 0.6238(8) 0.2417(5) 0.0364 1.0000 Uani . . . . . .
H111 H 0.0919 0.6310 0.1981 0.0542 1.0000 Uiso . . . . . .
H112 H 0.1300 0.5603 0.2533 0.0542 1.0000 Uiso . . . . . .
H113 H 0.2209 0.6419 0.2445 0.0542 1.0000 Uiso . . . . . .
C12 C 0.4383(11) 0.3122(9) 0.2463(5) 0.0368 1.0000 Uani . . . . . .
C13 C 0.5285(12) 0.3746(9) 0.2377(6) 0.0440 1.0000 Uani . . . . . .
H13 H 0.5840 0.3577 0.2134 0.0495 1.0000 Uiso . . . . . .
C14 C 0.5384(13) 0.4594(10) 0.2631(7) 0.0514 1.0000 Uani . . . . . .
H14 H 0.5999 0.5006 0.2571 0.0614 1.0000 Uiso . . . . . .
C15 C 0.4550(14) 0.4853(9) 0.2975(6) 0.0477 1.0000 Uani . . . . . .
H15 H 0.4611 0.5443 0.3150 0.0554 1.0000 Uiso . . . . . .
C16 C 0.3650(11) 0.4254(9) 0.3060(6) 0.0395 1.0000 Uani . . . . . .
H16 H 0.3087 0.4431 0.3299 0.0451 1.0000 Uiso . . . . . .
C17 C 0.3576(10) 0.3413(10) 0.2811(5) 0.0398 1.0000 Uani . . . . . .
H17 H 0.2955 0.3010 0.2871 0.0493 1.0000 Uiso . . . . . .
C19 C 0.5744(12) 0.1661(11) 0.2182(6) 0.0507 1.0000 Uani . . . . . .
H191 H 0.6177 0.2014 0.1916 0.0773 1.0000 Uiso . . . . . .
H192 H 0.5734 0.1020 0.2069 0.0773 1.0000 Uiso . . . . . .
H193 H 0.6165 0.1743 0.2624 0.0773 1.0000 Uiso . . . . . .
C20 C 0.3580(12) 0.1301(10) 0.2608(6) 0.0443 1.0000 Uani . . . . . .
H201 H 0.4019 0.1420 0.3041 0.0705 1.0000 Uiso . . . . . .
H202 H 0.3655 0.0670 0.2498 0.0705 1.0000 Uiso . . . . . .
H203 H 0.2733 0.1421 0.2572 0.0705 1.0000 Uiso . . . . . .
C21 C 0.2814(11) 0.8230(9) 0.5555(5) 0.0366 1.0000 Uani . . . . . .
C22 C 0.2089(11) 0.8603(8) 0.5928(5) 0.0356 1.0000 Uani . . . . . .
H22 H 0.1434 0.8247 0.6024 0.0409 1.0000 Uiso . . . . . .
C23 C 0.2311(12) 0.9469(9) 0.6145(6) 0.0417 1.0000 Uani . . . . . .
H23 H 0.1818 0.9708 0.6399 0.0494 1.0000 Uiso . . . . . .
C24 C 0.3259(12) 1.0002(9) 0.6002(6) 0.0402 1.0000 Uani . . . . . .
H24 H 0.3421 1.0600 0.6156 0.0472 1.0000 Uiso . . . . . .
C25 C 0.3959(11) 0.9633(10) 0.5630(6) 0.0458 1.0000 Uani . . . . . .
H25 H 0.4594 0.9988 0.5524 0.0528 1.0000 Uiso . . . . . .
C26 C 0.3741(11) 0.8761(9) 0.5406(5) 0.0397 1.0000 Uani . . . . . .
H26 H 0.4230 0.8523 0.5147 0.0464 1.0000 Uiso . . . . . .
C28 C 0.1472(12) 0.6556(9) 0.5638(5) 0.0421 1.0000 Uani . . . . . .
H281 H 0.1767 0.6608 0.6094 0.0641 1.0000 Uiso . . . . . .
H282 H 0.1340 0.5916 0.5519 0.0641 1.0000 Uiso . . . . . .
H283 H 0.0708 0.6854 0.5518 0.0641 1.0000 Uiso . . . . . .
C29 C 0.3931(13) 0.6590(10) 0.5648(6) 0.0472 1.0000 Uani . . . . . .
H291 H 0.4605 0.6843 0.5483 0.0712 1.0000 Uiso . . . . . .
H292 H 0.3862 0.5935 0.5577 0.0712 1.0000 Uiso . . . . . .
H293 H 0.4056 0.6722 0.6095 0.0712 1.0000 Uiso . . . . . .
C30 C 0.2104(10) 0.3198(8) -0.0537(5) 0.0341 1.0000 Uani . . . . . .
C31 C 0.2778(11) 0.3614(9) -0.0926(6) 0.0398 1.0000 Uani . . . . . .
H31 H 0.3419 0.3298 -0.1035 0.0461 1.0000 Uiso . . . . . .
C32 C 0.2558(12) 0.4463(10) -0.1153(6) 0.0440 1.0000 Uani . . . . . .
H32 H 0.3037 0.4728 -0.1418 0.0535 1.0000 Uiso . . . . . .
C33 C 0.1631(12) 0.4927(10) -0.1006(6) 0.0456 1.0000 Uani . . . . . .
H33 H 0.1462 0.5511 -0.1168 0.0522 1.0000 Uiso . . . . . .
C34 C 0.0944(12) 0.4518(10) -0.0613(6) 0.0480 1.0000 Uani . . . . . .
H34 H 0.0315 0.4835 -0.0499 0.0555 1.0000 Uiso . . . . . .
C35 C 0.1175(11) 0.3678(9) -0.0381(5) 0.0375 1.0000 Uani . . . . . .
H35 H 0.0703 0.3427 -0.0110 0.0447 1.0000 Uiso . . . . . .
C37 C 0.0958(12) 0.1484(9) -0.0623(6) 0.0448 1.0000 Uani . . . . . .
H371 H 0.0842 0.1573 -0.1075 0.0673 1.0000 Uiso . . . . . .
H372 H 0.0278 0.1732 -0.0475 0.0673 1.0000 Uiso . . . . . .
H373 H 0.0989 0.0842 -0.0529 0.0673 1.0000 Uiso . . . . . .
C38 C 0.3417(12) 0.1616(9) -0.0634(6) 0.0437 1.0000 Uani . . . . . .
H381 H 0.3105 0.1644 -0.1086 0.0663 1.0000 Uiso . . . . . .
H382 H 0.3544 0.0980 -0.0515 0.0663 1.0000 Uiso . . . . . .
H383 H 0.4184 0.1958 -0.0519 0.0663 1.0000 Uiso . . . . . .
C40 C 0.0864(10) 0.8822(8) 0.4280(5) 0.0291 1.0000 Uani . . . . . .
C41 C 0.0782(10) 0.9737(8) 0.4303(5) 0.0338 1.0000 Uani . . . . . .
H41 H 0.0148 0.9988 0.4453 0.0414 1.0000 Uiso . . . . . .
C42 C 0.1600(11) 1.0283(9) 0.4111(6) 0.0378 1.0000 Uani . . . . . .
H42 H 0.1593 1.0919 0.4140 0.0424 1.0000 Uiso . . . . . .
C43 C 0.2518(10) 0.9901(8) 0.3846(5) 0.0309 1.0000 Uani . . . . . .
H43 H 0.3095 1.0278 0.3689 0.0369 1.0000 Uiso . . . . . .
C44 C 0.2560(9) 0.8988(8) 0.3836(4) 0.0289 1.0000 Uani . . . . . .
C45 C 0.0005(10) 0.8135(7) 0.4423(5) 0.0292 1.0000 Uani . . . . . .
C46 C -0.1089(10) 0.8160(8) 0.4603(5) 0.0322 1.0000 Uani . . . . . .
H46 H -0.1472 0.8675 0.4702 0.0346 1.0000 Uiso . . . . . .
C47 C -0.1483(10) 0.7264(8) 0.4598(5) 0.0307 1.0000 Uani . . . . . .
C50 C -0.2615(10) 0.6878(8) 0.4767(5) 0.0324 1.0000 Uani . . . . . .
C51 C -0.2366(12) 0.6828(10) 0.5496(6) 0.0463 1.0000 Uani . . . . . .
H511 H -0.3106 0.6593 0.5617 0.0706 1.0000 Uiso . . . . . .
H512 H -0.2144 0.7422 0.5678 0.0706 1.0000 Uiso . . . . . .
H513 H -0.1728 0.6413 0.5641 0.0706 1.0000 Uiso . . . . . .
C52 C -0.2916(12) 0.5947(9) 0.4507(7) 0.0470 1.0000 Uani . . . . . .
H521 H -0.3028 0.5953 0.4047 0.0712 1.0000 Uiso . . . . . .
H522 H -0.3656 0.5711 0.4618 0.0712 1.0000 Uiso . . . . . .
H523 H -0.2261 0.5551 0.4680 0.0712 1.0000 Uiso . . . . . .
C53 C -0.3655(11) 0.7510(9) 0.4562(6) 0.0378 1.0000 Uani . . . . . .
H531 H -0.3813 0.7586 0.4105 0.0556 1.0000 Uiso . . . . . .
H532 H -0.3455 0.8095 0.4770 0.0556 1.0000 Uiso . . . . . .
H533 H -0.4380 0.7241 0.4677 0.0556 1.0000 Uiso . . . . . .
C54 C 0.3342(10) 0.8468(8) 0.3557(5) 0.0278 1.0000 Uani . . . . . .
C57 C 0.4501(10) 0.7898(8) 0.2984(5) 0.0309 1.0000 Uani . . . . . .
C58 C 0.4188(10) 0.8714(8) 0.3200(5) 0.0294 1.0000 Uani . . . . . .
H58 H 0.4475 0.9296 0.3126 0.0349 1.0000 Uiso . . . . . .
C59 C 0.5309(11) 0.7753(9) 0.2521(5) 0.0382 1.0000 Uani . . . . . .
C60 C 0.4606(16) 0.7236(17) 0.1961(7) 0.0901 1.0000 Uani . . . . . .
H601 H 0.5141 0.7095 0.1685 0.1320 1.0000 Uiso . . . . . .
H602 H 0.3956 0.7593 0.1743 0.1320 1.0000 Uiso . . . . . .
H603 H 0.4275 0.6672 0.2107 0.1320 1.0000 Uiso . . . . . .
C61 C 0.6384(17) 0.7259(15) 0.2828(8) 0.0774 1.0000 Uani . . . . . .
H611 H 0.6147 0.6697 0.3001 0.1200 1.0000 Uiso . . . . . .
H612 H 0.6875 0.7641 0.3170 0.1200 1.0000 Uiso . . . . . .
H613 H 0.6872 0.7143 0.2519 0.1200 1.0000 Uiso . . . . . .
C62 C 0.571(2) 0.8665(14) 0.2290(10) 0.0928 1.0000 Uani . . . . . .
H621 H 0.6287 0.8574 0.2022 0.1395 1.0000 Uiso . . . . . .
H622 H 0.6104 0.9047 0.2651 0.1395 1.0000 Uiso . . . . . .
H623 H 0.5020 0.8970 0.2049 0.1395 1.0000 Uiso . . . . . .
C64 C 0.2493(9) 0.3988(7) 0.1180(4) 0.0243 1.0000 Uani . . . . . .
C65 C 0.2596(10) 0.4908(8) 0.1159(5) 0.0309 1.0000 Uani . . . . . .
H65 H 0.2051 0.5269 0.1306 0.0388 1.0000 Uiso . . . . . .
C66 C 0.3520(12) 0.5297(8) 0.0909(6) 0.0401 1.0000 Uani . . . . . .
H66 H 0.3588 0.5939 0.0898 0.0535 1.0000 Uiso . . . . . .
C67 C 0.4314(10) 0.4762(8) 0.0708(5) 0.0313 1.0000 Uani . . . . . .
H67 H 0.4956 0.5035 0.0548 0.0363 1.0000 Uiso . . . . . .
C68 C 0.4174(10) 0.3850(8) 0.0735(5) 0.0312 1.0000 Uani . . . . . .
C69 C 0.1652(9) 0.3470(8) 0.1458(5) 0.0284 1.0000 Uani . . . . . .
C70 C 0.0819(9) 0.3667(7) 0.1800(5) 0.0266 1.0000 Uani . . . . . .
H70 H 0.0552 0.4244 0.1876 0.0306 1.0000 Uiso . . . . . .
C71 C 0.0458(10) 0.2861(8) 0.2015(5) 0.0318 1.0000 Uani . . . . . .
C74 C -0.0358(11) 0.2697(9) 0.2474(5) 0.0353 1.0000 Uani . . . . . .
C75 C 0.0393(13) 0.2725(17) 0.3126(7) 0.0897 1.0000 Uani . . . . . .
H751 H -0.0126 0.2792 0.3427 0.1327 1.0000 Uiso . . . . . .
H752 H 0.0972 0.3240 0.3170 0.1327 1.0000 Uiso . . . . . .
H753 H 0.0820 0.2168 0.3210 0.1327 1.0000 Uiso . . . . . .
C76 C -0.1036(18) 0.1791(12) 0.2345(9) 0.0779 1.0000 Uani . . . . . .
H761 H -0.0471 0.1311 0.2389 0.1129 1.0000 Uiso . . . . . .
H762 H -0.1540 0.1780 0.1922 0.1129 1.0000 Uiso . . . . . .
H763 H -0.1551 0.1701 0.2653 0.1129 1.0000 Uiso . . . . . .
C77 C -0.1289(17) 0.3416(12) 0.2412(9) 0.0763 1.0000 Uani . . . . . .
H771 H -0.1819 0.3290 0.2707 0.1084 1.0000 Uiso . . . . . .
H772 H -0.1781 0.3411 0.1982 0.1084 1.0000 Uiso . . . . . .
H773 H -0.0890 0.4010 0.2508 0.1084 1.0000 Uiso . . . . . .
C79 C 0.4986(10) 0.3187(8) 0.0588(5) 0.0293 1.0000 Uani . . . . . .
C80 C 0.6065(10) 0.3212(8) 0.0401(5) 0.0306 1.0000 Uani . . . . . .
H80 H 0.6487 0.3726 0.0288 0.0308 1.0000 Uiso . . . . . .
C81 C 0.6395(9) 0.2322(8) 0.0407(5) 0.0312 1.0000 Uani . . . . . .
C83 C 0.7478(11) 0.1945(8) 0.0206(5) 0.0349 1.0000 Uani . . . . . .
C84 C 0.8575(11) 0.2526(9) 0.0474(6) 0.0424 1.0000 Uani . . . . . .
H841 H 0.8481 0.3136 0.0314 0.0606 1.0000 Uiso . . . . . .
H842 H 0.9275 0.2270 0.0356 0.0606 1.0000 Uiso . . . . . .
H843 H 0.8704 0.2539 0.0935 0.0606 1.0000 Uiso . . . . . .
C86 C 0.7261(12) 0.1960(10) -0.0511(6) 0.0485 1.0000 Uani . . . . . .
H861 H 0.7295 0.2581 -0.0652 0.0703 1.0000 Uiso . . . . . .
H862 H 0.6471 0.1676 -0.0686 0.0703 1.0000 Uiso . . . . . .
H863 H 0.7881 0.1622 -0.0643 0.0703 1.0000 Uiso . . . . . .
C87 C 0.7658(13) 0.0974(9) 0.0423(7) 0.0481 1.0000 Uani . . . . . .
H871 H 0.8318 0.0735 0.0263 0.0748 1.0000 Uiso . . . . . .
H872 H 0.6914 0.0610 0.0246 0.0748 1.0000 Uiso . . . . . .
H873 H 0.7822 0.0949 0.0877 0.0748 1.0000 Uiso . . . . . .
C4 C 0.3258(12) 0.6163(10) 0.4248(6) 0.0440 1.0000 Uani . . . . . .
C3 C 0.1286(16) 0.5717(13) 0.3927(6) 0.0642 1.0000 Uani . . . . . .
Mo1 Mo 0.30223(8) 0.19919(6) 0.09661(4) 0.0281 1.0000 Uani . . . . . .
Mo2 Mo 0.18973(8) 0.69709(6) 0.40501(4) 0.0279 1.0000 Uani . . . . . .
N1 N 0.5590(8) 0.1768(6) 0.0584(4) 0.0312 1.0000 Uani . . . . . .
N2 N 0.4711(8) 0.2309(7) 0.0697(4) 0.0362 1.0000 Uani . . . . . .
N3 N 0.3233(7) 0.3471(7) 0.0947(4) 0.0265 1.0000 Uani . . . . . .
N4 N 0.1765(8) 0.2568(7) 0.1479(4) 0.0296 1.0000 Uani . . . . . .
N5 N 0.1027(8) 0.2175(6) 0.1820(4) 0.0308 1.0000 Uani . . . . . .
N6 N 0.3914(8) 0.7199(6) 0.3188(4) 0.0277 1.0000 Uani . . . . . .
N7 N 0.3201(8) 0.7570(7) 0.3539(4) 0.0307 1.0000 Uani . . . . . .
N8 N 0.1788(7) 0.8463(6) 0.4065(4) 0.0249 1.0000 Uani . . . . . .
N9 N 0.0234(8) 0.7255(7) 0.4316(4) 0.0309 1.0000 Uani . . . . . .
N10 N -0.0682(8) 0.6719(7) 0.4417(4) 0.0327 1.0000 Uani . . . . . .
O1 O 0.3904(10) 0.0043(6) 0.1195(5) 0.0542 1.0000 Uani . U . . . .
O2 O 0.0784(8) 0.0637(7) 0.0660(4) 0.0482 1.0000 Uani . . . . . .
O3 O 0.0835(10) 0.4987(6) 0.3822(5) 0.0539 1.0000 Uani . . . . . .
O4 O 0.4032(8) 0.5650(6) 0.4355(4) 0.0452 1.0000 Uani . . . . . .
P2 P 0.4204(3) 0.2027(2) 0.20782(13) 0.0309 1.0000 Uani . . . . . .
P1 P 0.2352(3) 0.2067(2) -0.02191(13) 0.0314 1.0000 Uani . . . . . .
P4 P 0.0742(3) 0.6929(2) 0.29351(13) 0.0304 1.0000 Uani . . . . . .
P3 P 0.2564(3) 0.7077(2) 0.52380(12) 0.0313 1.0000 Uani . . . . . .

loop_
_atom_site_aniso_label
_atom_site_aniso_U_11
_atom_site_aniso_U_22
_atom_site_aniso_U_33
_atom_site_aniso_U_23
_atom_site_aniso_U_13
_atom_site_aniso_U_12
C1 0.092(8) 0.022(5) 0.035(6) 0.000(5) 0.030(6) 0.004(5)
C2 0.072(9) 0.045(8) 0.023(6) 0.005(5) 0.027(6) 0.012(7)
C88 0.040(6) 0.042(7) 0.019(5) -0.001(5) 0.007(5) 0.003(5)
C89 0.031(6) 0.057(8) 0.020(6) 0.002(5) 0.003(5) 0.003(5)
C5 0.044(7) 0.062(9) 0.023(6) 0.002(6) 0.011(5) 0.004(6)
C6 0.081(10) 0.039(8) 0.032(7) 0.007(6) 0.024(7) 0.002(7)
C7 0.076(11) 0.069(10) 0.048(9) 0.011(8) 0.031(8) 0.030(8)
C8 0.061(8) 0.046(8) 0.038(7) 0.008(6) 0.033(6) 0.014(6)
C10 0.044(7) 0.054(8) 0.034(7) 0.001(6) 0.008(6) -0.001(6)
C11 0.040(7) 0.044(7) 0.028(6) -0.002(5) 0.011(5) 0.008(5)
C12 0.044(7) 0.056(8) 0.012(5) 0.006(5) 0.008(5) 0.005(6)
C13 0.052(8) 0.053(8) 0.035(7) -0.003(6) 0.026(6) -0.003(6)
C14 0.058(9) 0.054(9) 0.047(8) -0.011(7) 0.025(7) -0.019(7)
C15 0.072(9) 0.042(8) 0.034(7) -0.008(6) 0.023(7) 0.000(7)
C16 0.034(6) 0.060(8) 0.026(6) -0.007(6) 0.008(5) 0.005(6)
C17 0.031(6) 0.070(9) 0.020(6) 0.001(6) 0.007(5) 0.009(6)
C19 0.039(7) 0.079(11) 0.035(7) -0.001(7) 0.007(6) 0.017(7)
C20 0.045(7) 0.058(9) 0.027(6) 0.006(6) 0.003(5) 0.001(6)
C21 0.038(6) 0.056(8) 0.017(5) 0.002(5) 0.009(5) 0.010(6)
C22 0.040(7) 0.041(7) 0.028(6) -0.003(5) 0.013(5) 0.001(5)
C23 0.046(7) 0.050(8) 0.031(6) -0.000(6) 0.012(5) 0.013(6)
C24 0.048(7) 0.041(7) 0.027(6) -0.002(5) 0.001(5) -0.004(6)
C25 0.033(7) 0.064(9) 0.040(7) 0.000(7) 0.009(6) -0.004(6)
C26 0.037(7) 0.062(9) 0.024(6) -0.002(6) 0.015(5) 0.007(6)
C28 0.054(8) 0.054(8) 0.023(6) -0.003(5) 0.017(6) 0.006(6)
C29 0.060(8) 0.061(9) 0.023(6) 0.010(6) 0.012(6) 0.012(7)
C30 0.038(6) 0.048(7) 0.019(5) 0.001(5) 0.011(5) 0.001(5)
C31 0.041(7) 0.042(7) 0.038(7) 0.004(6) 0.013(6) -0.002(5)
C32 0.046(7) 0.058(9) 0.028(6) -0.000(6) 0.011(6) -0.007(6)
C33 0.051(8) 0.058(9) 0.025(6) 0.006(6) 0.002(6) -0.001(6)
C34 0.045(7) 0.067(9) 0.034(7) 0.001(6) 0.011(6) 0.012(7)
C35 0.046(7) 0.048(8) 0.022(6) 0.010(5) 0.014(5) 0.008(6)
C37 0.052(8) 0.046(8) 0.033(7) -0.002(6) 0.004(6) -0.010(6)
C38 0.057(8) 0.048(8) 0.029(6) 0.004(6) 0.015(6) -0.001(6)
C40 0.033(6) 0.045(7) 0.011(5) -0.001(4) 0.007(4) 0.005(5)
C41 0.036(6) 0.039(7) 0.027(6) -0.005(5) 0.009(5) 0.006(5)
C42 0.043(7) 0.049(8) 0.030(6) 0.006(5) 0.027(5) -0.004(6)
C43 0.036(6) 0.045(7) 0.016(5) 0.008(5) 0.018(5) -0.004(5)
C44 0.030(6) 0.051(7) 0.007(4) -0.004(4) 0.007(4) -0.001(5)
C45 0.037(6) 0.031(6) 0.022(5) 0.001(4) 0.012(5) -0.003(5)
C46 0.037(6) 0.040(7) 0.022(6) -0.001(5) 0.009(5) 0.012(5)
C47 0.035(6) 0.043(7) 0.014(5) 0.003(5) 0.004(4) 0.005(5)
C50 0.034(6) 0.037(7) 0.026(6) 0.006(5) 0.008(5) 0.004(5)
C51 0.046(7) 0.070(9) 0.025(6) 0.009(6) 0.013(5) 0.000(6)
C52 0.052(8) 0.049(8) 0.046(8) 0.002(6) 0.027(6) -0.000(6)
C53 0.039(7) 0.043(7) 0.033(6) 0.007(5) 0.010(5) 0.003(5)
C54 0.034(6) 0.036(7) 0.013(5) 0.001(4) 0.006(4) 0.002(5)
C57 0.033(6) 0.033(6) 0.027(6) 0.002(5) 0.007(5) 0.001(5)
C58 0.033(6) 0.044(7) 0.013(5) 0.005(4) 0.007(4) 0.001(5)
C59 0.038(6) 0.059(8) 0.022(6) 0.004(5) 0.016(5) 0.004(6)
C60 0.069(11) 0.18(2) 0.027(8) -0.033(10) 0.020(8) -0.007(12)
C61 0.076(12) 0.120(16) 0.046(9) 0.009(10) 0.029(8) 0.025(11)
C62 0.141(19) 0.084(13) 0.083(14) 0.009(11) 0.089(14) 0.006(12)
C64 0.031(5) 0.041(7) 0.005(4) -0.001(4) 0.012(4) 0.003(5)
C65 0.036(6) 0.048(7) 0.015(5) 0.001(5) 0.019(5) 0.004(5)
C66 0.055(8) 0.026(6) 0.043(7) 0.013(5) 0.018(6) 0.009(5)
C67 0.032(6) 0.044(7) 0.021(5) 0.001(5) 0.012(4) 0.003(5)
C68 0.032(6) 0.051(8) 0.012(5) -0.005(5) 0.007(4) 0.003(5)
C69 0.030(6) 0.040(7) 0.016(5) 0.001(4) 0.006(4) -0.001(5)
C70 0.030(6) 0.033(6) 0.018(5) -0.004(4) 0.006(4) 0.006(4)
C71 0.034(6) 0.046(7) 0.017(5) -0.006(5) 0.008(4) 0.002(5)
C74 0.045(7) 0.049(7) 0.019(5) 0.002(5) 0.021(5) 0.004(5)
C75 0.036(8) 0.20(2) 0.030(8) 0.027(11) 0.010(6) -0.001(11)
C76 0.107(14) 0.068(11) 0.082(12) -0.016(9) 0.079(12) -0.023(10)
C77 0.080(12) 0.076(12) 0.096(14) 0.021(10) 0.064(11) 0.028(9)
C79 0.028(6) 0.042(7) 0.022(5) 0.007(5) 0.013(4) 0.008(5)
C80 0.036(6) 0.037(7) 0.021(5) 0.009(5) 0.014(5) 0.001(5)
C81 0.027(6) 0.057(8) 0.011(5) 0.003(5) 0.007(4) -0.000(5)
C83 0.038(6) 0.047(7) 0.023(6) -0.003(5) 0.016(5) 0.001(5)
C84 0.040(7) 0.059(9) 0.031(6) 0.002(6) 0.012(5) 0.010(6)
C86 0.054(8) 0.076(10) 0.021(6) -0.003(6) 0.016(6) 0.012(7)
C87 0.055(8) 0.045(8) 0.050(8) 0.004(6) 0.022(7) 0.014(6)
C4 0.048(8) 0.064(9) 0.021(6) -0.000(6) 0.014(5) -0.011(7)
C3 0.098(13) 0.090(13) 0.013(6) 0.010(7) 0.022(7) 0.042(10)
Mo1 0.0312(5) 0.0399(6) 0.0157(4) 0.0023(4) 0.0104(3) 0.0025(4)
Mo2 0.0305(5) 0.0395(6) 0.0162(4) -0.0002(4) 0.0102(3) 0.0032(4)
N1 0.032(5) 0.036(5) 0.029(5) -0.001(4) 0.012(4) 0.008(4)
N2 0.026(5) 0.061(7) 0.023(5) -0.000(5) 0.008(4) 0.009(4)
N3 0.018(4) 0.049(6) 0.015(4) 0.004(4) 0.008(3) -0.001(4)
N4 0.026(5) 0.052(6) 0.014(4) 0.002(4) 0.012(4) -0.001(4)
N5 0.031(5) 0.039(6) 0.025(5) 0.002(4) 0.011(4) 0.000(4)
N6 0.032(5) 0.041(6) 0.013(4) -0.003(4) 0.010(4) 0.004(4)
N7 0.025(5) 0.058(7) 0.011(4) 0.002(4) 0.007(3) 0.008(4)
N8 0.023(4) 0.037(5) 0.014(4) -0.002(4) 0.004(3) -0.003(4)
N9 0.028(5) 0.050(6) 0.016(4) -0.001(4) 0.010(4) -0.007(4)
N10 0.032(5) 0.049(6) 0.020(5) -0.002(4) 0.013(4) 0.004(4)
O1 0.087(6) 0.027(4) 0.050(5) 0.003(4) 0.015(5) 0.008(4)
O2 0.049(5) 0.062(6) 0.036(5) 0.001(4) 0.016(4) -0.007(5)
O3 0.076(7) 0.030(5) 0.051(6) -0.002(4) 0.003(5) -0.002(5)
O4 0.048(5) 0.057(6) 0.034(5) 0.004(4) 0.013(4) 0.013(5)
P2 0.0337(15) 0.0404(17) 0.0193(13) 0.0036(12) 0.0070(11) 0.0032(12)
P1 0.0398(16) 0.0380(17) 0.0178(13) 0.0015(12) 0.0097(12) 0.0003(12)
P4 0.0304(14) 0.0424(17) 0.0186(13) -0.0016(12) 0.0053(11) 0.0020(12)
P3 0.0370(15) 0.0435(17) 0.0152(13) -0.0007(12) 0.0098(11) 0.0021(13)

loop_
_atom_type_symbol
_atom_type_scat_dispersion_real
_atom_type_scat_dispersion_imag
_atom_type_scat_Cromer_Mann_a1
_atom_type_scat_Cromer_Mann_b1
_atom_type_scat_Cromer_Mann_a2
_atom_type_scat_Cromer_Mann_b2
_atom_type_scat_Cromer_Mann_a3
_atom_type_scat_Cromer_Mann_b3
_atom_type_scat_Cromer_Mann_a4
_atom_type_scat_Cromer_Mann_b4
_atom_type_scat_Cromer_Mann_c
_atom_type_scat_source
C 0.0180 0.0090 2.3100 20.8439 1.0200 10.2075 1.5886 0.5687 0.8650 51.6512 0.2156 'International Tables Vol C 4.2.6.8 and 6.1.1.4'
H 0.0000 0.0000 0.4930 10.5109 0.3229 26.1257 0.1402 3.1424 0.0408 57.7998 0.0030 'International Tables Vol C 4.2.6.8 and 6.1.1.4'
Mo -0.0480 2.7340 3.7025 0.2772 17.2356 1.0958 12.8876 11.0040 3.7429 61.6584 4.3875 'International Tables Vol C 4.2.6.8 and 6.1.1.4'
N 0.0310 0.0180 12.2126 0.0057 3.1322 9.8933 2.0125 28.9975 1.1663 0.5826 -11.5290 'International Tables Vol C 4.2.6.8 and 6.1.1.4'
O 0.0490 0.0320 3.0485 13.2771 2.2868 5.7011 1.5463 0.3239 0.8670 32.9089 0.2508 'International Tables Vol C 4.2.6.8 and 6.1.1.4'
P 0.2960 0.4330 6.4345 1.9067 4.1791 27.1570 1.7800 0.5260 1.4908 68.1645 1.1149 'International Tables Vol C 4.2.6.8 and 6.1.1.4'

loop_
_geom_angle_atom_site_label_1
_geom_angle_site_symmetry_1
_geom_angle_atom_site_label_2
_geom_angle_site_symmetry_2
_geom_angle_atom_site_label_3
_geom_angle_site_symmetry_3
_geom_angle
_geom_angle_publ_flag
Mo1 . C1 . O1 . 172.2(14) yes
Mo1 . C2 . O2 . 175.0(12) yes
C89 . C88 . C8 . 119.2(11) yes
C89 . C88 . P4 . 120.7(9) yes
C8 . C88 . P4 . 119.9(9) yes
C88 . C89 . H4 . 119.5 no
C88 . C89 . C5 . 120.2(11) yes
H4 . C89 . C5 . 120.3 no
C89 . C5 . H5 . 119.2 no
C89 . C5 . C6 . 121.3(12) yes
H5 . C5 . C6 . 119.4 no
C5 . C6 . H6 . 121.0 no
C5 . C6 . C7 . 118.8(13) yes
H6 . C6 . C7 . 120.2 no
C6 . C7 . H7 . 120.1 no
C6 . C7 . C8 . 120.1(13) yes
H7 . C7 . C8 . 119.7 no
C88 . C8 . C7 . 120.3(12) yes
C88 . C8 . H8 . 118.9 no
C7 . C8 . H8 . 120.8 no
H101 . C10 . H102 . 109.2 no
H101 . C10 . H103 . 109.7 no
H102 . C10 . H103 . 108.7 no
H101 . C10 . P4 . 110.1 no
H102 . C10 . P4 . 109.3 no
H103 . C10 . P4 . 109.8 no
H111 . C11 . H112 . 108.9 no
H111 . C11 . H113 . 109.3 no
H112 . C11 . H113 . 109.6 no
H111 . C11 . P4 . 109.5 no
H112 . C11 . P4 . 109.6 no
H113 . C11 . P4 . 110.0 no
C13 . C12 . C17 . 116.8(12) yes
C13 . C12 . P2 . 120.8(9) yes
C17 . C12 . P2 . 122.2(10) yes
C12 . C13 . H13 . 119.2 no
C12 . C13 . C14 . 121.5(11) yes
H13 . C13 . C14 . 119.3 no
C13 . C14 . H14 . 120.6 no
C13 . C14 . C15 . 119.4(12) yes
H14 . C14 . C15 . 120.0 no
C14 . C15 . H15 . 119.7 no
C14 . C15 . C16 . 120.0(12) yes
H15 . C15 . C16 . 120.2 no
C15 . C16 . H16 . 119.9 no
C15 . C16 . C17 . 119.7(11) yes
H16 . C16 . C17 . 120.5 no
C12 . C17 . C16 . 122.6(12) yes
C12 . C17 . H17 . 118.5 no
C16 . C17 . H17 . 118.9 no
H191 . C19 . H192 . 109.3 no
H191 . C19 . H193 . 109.0 no
H192 . C19 . H193 . 108.7 no
H191 . C19 . P2 . 110.2 no
H192 . C19 . P2 . 109.9 no
H193 . C19 . P2 . 109.8 no
H201 . C20 . H202 . 109.4 no
H201 . C20 . H203 . 109.4 no
H202 . C20 . H203 . 109.6 no
H201 . C20 . P2 . 109.4 no
H202 . C20 . P2 . 109.5 no
H203 . C20 . P2 . 109.6 no
C22 . C21 . C26 . 119.0(12) yes
C22 . C21 . P3 . 122.8(10) yes
C26 . C21 . P3 . 118.2(9) yes
C21 . C22 . H22 . 119.6 no
C21 . C22 . C23 . 120.2(11) yes
H22 . C22 . C23 . 120.2 no
C22 . C23 . H23 . 119.2 no
C22 . C23 . C24 . 120.9(11) yes
H23 . C23 . C24 . 119.9 no
C23 . C24 . H24 . 121.1 no
C23 . C24 . C25 . 118.4(12) yes
H24 . C24 . C25 . 120.5 no
C24 . C25 . H25 . 119.3 no
C24 . C25 . C26 . 121.2(12) yes
H25 . C25 . C26 . 119.5 no
C21 . C26 . C25 . 120.3(11) yes
C21 . C26 . H26 . 120.0 no
C25 . C26 . H26 . 119.6 no
H281 . C28 . H282 . 109.2 no
H281 . C28 . H283 . 109.3 no
H282 . C28 . H283 . 108.9 no
H281 . C28 . P3 . 109.9 no
H282 . C28 . P3 . 109.6 no
H283 . C28 . P3 . 109.9 no
H291 . C29 . H292 . 109.3 no
H291 . C29 . H293 . 110.0 no
H292 . C29 . H293 . 109.8 no
H291 . C29 . P3 . 109.2 no
H292 . C29 . P3 . 109.0 no
H293 . C29 . P3 . 109.6 no
C31 . C30 . C35 . 117.8(11) yes
C31 . C30 . P1 . 124.1(9) yes
C35 . C30 . P1 . 118.2(8) yes
C30 . C31 . H31 . 118.9 no
C30 . C31 . C32 . 121.9(12) yes
H31 . C31 . C32 . 119.2 no
C31 . C32 . H32 . 119.8 no
C31 . C32 . C33 . 120.1(12) yes
H32 . C32 . C33 . 120.1 no
C32 . C33 . H33 . 120.6 no
C32 . C33 . C34 . 118.7(13) yes
H33 . C33 . C34 . 120.7 no
C33 . C34 . H34 . 119.7 no
C33 . C34 . C35 . 121.1(12) yes
H34 . C34 . C35 . 119.2 no
C30 . C35 . C34 . 120.4(11) yes
C30 . C35 . H35 . 120.7 no
C34 . C35 . H35 . 118.8 no
H371 . C37 . H372 . 109.1 no
H371 . C37 . H373 . 110.1 no
H372 . C37 . H373 . 109.0 no
H371 . C37 . P1 . 109.8 no
H372 . C37 . P1 . 109.2 no
H373 . C37 . P1 . 109.7 no
H381 . C38 . H382 . 108.9 no
H381 . C38 . H383 . 109.9 no
H382 . C38 . H383 . 108.8 no
H381 . C38 . P1 . 110.0 no
H382 . C38 . P1 . 109.2 no
H383 . C38 . P1 . 110.0 no
C41 . C40 . C45 . 127.1(10) yes
C41 . C40 . N8 . 119.8(10) yes
C45 . C40 . N8 . 112.9(10) yes
C40 . C41 . H41 . 120.1 no
C40 . C41 . C42 . 120.1(11) yes
H41 . C41 . C42 . 119.8 no
C41 . C42 . H42 . 122.2 no
C41 . C42 . C43 . 119.7(11) yes
H42 . C42 . C43 . 118.1 no
C42 . C43 . H43 . 121.3 no
C42 . C43 . C44 . 117.7(10) yes
H43 . C43 . C44 . 121.0 no
C43 . C44 . C54 . 126.8(10) yes
C43 . C44 . N8 . 121.5(10) yes
C54 . C44 . N8 . 111.5(10) yes
C40 . C45 . C46 . 134.3(11) yes
C40 . C45 . N9 . 116.3(9) yes
C46 . C45 . N9 . 109.2(9) yes
C45 . C46 . H46 . 127.4 no
C45 . C46 . C47 . 104.1(9) yes
H46 . C46 . C47 . 128.5 no
C46 . C47 . C50 . 127.9(10) yes
C46 . C47 . N10 . 110.8(10) yes
C50 . C47 . N10 . 121.2(10) yes
C47 . C50 . C51 . 106.9(9) yes
C47 . C50 . C52 . 111.1(10) yes
C51 . C50 . C52 . 108.3(10) yes
C47 . C50 . C53 . 110.8(9) yes
C51 . C50 . C53 . 107.0(10) yes
C52 . C50 . C53 . 112.4(10) yes
C50 . C51 . H511 . 108.1 no
C50 . C51 . H512 . 109.9 no
H511 . C51 . H512 . 109.8 no
C50 . C51 . H513 . 109.0 no
H511 . C51 . H513 . 109.0 no
H512 . C51 . H513 . 110.8 no
C50 . C52 . H521 . 110.0 no
C50 . C52 . H522 . 109.8 no
H521 . C52 . H522 . 109.1 no
C50 . C52 . H523 . 109.9 no
H521 . C52 . H523 . 108.9 no
H522 . C52 . H523 . 109.2 no
C50 . C53 . H531 . 109.7 no
C50 . C53 . H532 . 110.2 no
H531 . C53 . H532 . 109.7 no
C50 . C53 . H533 . 109.0 no
H531 . C53 . H533 . 108.9 no
H532 . C53 . H533 . 109.3 no
C44 . C54 . C58 . 132.1(11) yes
C44 . C54 . N7 . 119.5(10) yes
C58 . C54 . N7 . 107.8(9) yes
C58 . C57 . C59 . 127.4(10) yes
C58 . C57 . N6 . 111.7(10) yes
C59 . C57 . N6 . 120.6(10) yes
C54 . C58 . C57 . 104.1(10) yes
C54 . C58 . H58 . 127.8 no
C57 . C58 . H58 . 128.1 no
C57 . C59 . C60 . 109.0(11) yes
C57 . C59 . C61 . 110.3(10) yes
C60 . C59 . C61 . 110.6(14) yes
C57 . C59 . C62 . 109.8(11) yes
C60 . C59 . C62 . 107.7(14) yes
C61 . C59 . C62 . 109.5(14) yes
C59 . C60 . H601 . 108.9 no
C59 . C60 . H602 . 109.5 no
H601 . C60 . H602 . 110.7 no
C59 . C60 . H603 . 108.6 no
H601 . C60 . H603 . 109.4 no
H602 . C60 . H603 . 109.7 no
C59 . C61 . H611 . 110.7 no
C59 . C61 . H612 . 109.0 no
H611 . C61 . H612 . 109.5 no
C59 . C61 . H613 . 109.3 no
H611 . C61 . H613 . 110.1 no
H612 . C61 . H613 . 108.2 no
C59 . C62 . H621 . 109.7 no
C59 . C62 . H622 . 109.7 no
H621 . C62 . H622 . 108.9 no
C59 . C62 . H623 . 110.2 no
H621 . C62 . H623 . 109.3 no
H622 . C62 . H623 . 109.1 no
C65 . C64 . C69 . 125.9(9) yes
C65 . C64 . N3 . 121.3(9) yes
C69 . C64 . N3 . 112.8(10) yes
C64 . C65 . H65 . 120.9 no
C64 . C65 . C66 . 118.1(10) yes
H65 . C65 . C66 . 121.0 no
C65 . C66 . H66 . 117.6 no
C65 . C66 . C67 . 120.1(11) yes
H66 . C66 . C67 . 122.4 no
C66 . C67 . H67 . 119.4 no
C66 . C67 . C68 . 119.8(10) yes
H67 . C67 . C68 . 120.7 no
C67 . C68 . C79 . 126.8(10) yes
C67 . C68 . N3 . 120.0(10) yes
C79 . C68 . N3 . 113.1(10) yes
C64 . C69 . C70 . 135.3(11) yes
C64 . C69 . N4 . 116.7(9) yes
C70 . C69 . N4 . 107.3(9) yes
C69 . C70 . H70 . 127.3 no
C69 . C70 . C71 . 105.8(10) yes
H70 . C70 . C71 . 127.0 no
C70 . C71 . C74 . 127.9(10) yes
C70 . C71 . N5 . 111.2(9) yes
C74 . C71 . N5 . 120.6(10) yes
C71 . C74 . C75 . 108.5(10) yes
C71 . C74 . C76 . 110.7(10) yes
C75 . C74 . C76 . 110.0(14) yes
C71 . C74 . C77 . 111.0(10) yes
C75 . C74 . C77 . 109.2(14) yes
C76 . C74 . C77 . 107.3(13) yes
C74 . C75 . H751 . 109.3 no
C74 . C75 . H752 . 109.3 no
H751 . C75 . H752 . 109.3 no
C74 . C75 . H753 . 109.8 no
H751 . C75 . H753 . 109.5 no
H752 . C75 . H753 . 109.6 no
C74 . C76 . H761 . 109.8 no
C74 . C76 . H762 . 109.8 no
H761 . C76 . H762 . 110.1 no
C74 . C76 . H763 . 108.9 no
H761 . C76 . H763 . 109.0 no
H762 . C76 . H763 . 109.1 no
C74 . C77 . H771 . 109.7 no
C74 . C77 . H772 . 109.9 no
H771 . C77 . H772 . 108.6 no
C74 . C77 . H773 . 110.1 no
H771 . C77 . H773 . 109.2 no
H772 . C77 . H773 . 109.3 no
C68 . C79 . C80 . 136.2(11) yes
C68 . C79 . N2 . 116.4(9) yes
C80 . C79 . N2 . 107.1(10) yes
C79 . C80 . H80 . 127.2 no
C79 . C80 . C81 . 105.5(10) yes
H80 . C80 . C81 . 127.3 no
C80 . C81 . C83 . 128.3(10) yes
C80 . C81 . N1 . 111.6(9) yes
C83 . C81 . N1 . 120.0(11) yes
C81 . C83 . C84 . 109.4(10) yes
C81 . C83 . C86 . 108.7(10) yes
C84 . C83 . C86 . 108.9(10) yes
C81 . C83 . C87 . 110.9(10) yes
C84 . C83 . C87 . 110.3(11) yes
C86 . C83 . C87 . 108.6(11) yes
C83 . C84 . H841 . 110.3 no
C83 . C84 . H842 . 109.1 no
H841 . C84 . H842 . 109.7 no
C83 . C84 . H843 . 109.4 no
H841 . C84 . H843 . 109.6 no
H842 . C84 . H843 . 108.7 no
C83 . C86 . H861 . 109.6 no
C83 . C86 . H862 . 108.8 no
H861 . C86 . H862 . 110.0 no
C83 . C86 . H863 . 108.7 no
H861 . C86 . H863 . 109.9 no
H862 . C86 . H863 . 109.7 no
C83 . C87 . H871 . 109.3 no
C83 . C87 . H872 . 108.4 no
H871 . C87 . H872 . 108.7 no
C83 . C87 . H873 . 110.2 no
H871 . C87 . H873 . 110.6 no
H872 . C87 . H873 . 109.5 no
Mo2 . C4 . O4 . 177.0(12) yes
Mo2 . C3 . O3 . 174.6(13) yes
C1 . Mo1 . C2 . 70.7(6) yes
C1 . Mo1 . N2 . 88.1(5) yes
C2 . Mo1 . N2 . 142.0(4) yes
C1 . Mo1 . N3 . 158.0(5) yes
C2 . Mo1 . N3 . 131.4(4) yes
N2 . Mo1 . N3 . 73.2(4) yes
C1 . Mo1 . N4 . 121.8(4) yes
C2 . Mo1 . N4 . 75.8(4) yes
N2 . Mo1 . N4 . 141.1(4) yes
N3 . Mo1 . N4 . 71.4(3) yes
C1 . Mo1 . P2 . 78.0(4) yes
C2 . Mo1 . P2 . 117.7(3) yes
N2 . Mo1 . P2 . 86.4(3) yes
N3 . Mo1 . P2 . 89.1(2) yes
N4 . Mo1 . P2 . 77.5(2) yes
C1 . Mo1 . P1 . 101.8(4) yes
C2 . Mo1 . P1 . 75.5(3) yes
N2 . Mo1 . P1 . 78.7(3) yes
N3 . Mo1 . P1 . 86.2(2) yes
N4 . Mo1 . P1 . 114.0(2) yes
P2 . Mo1 . P1 . 165.16(10) yes
C4 . Mo2 . C3 . 70.7(6) yes
C4 . Mo2 . N7 . 76.5(4) yes
C3 . Mo2 . N7 . 122.7(5) yes
C4 . Mo2 . N8 . 132.9(4) yes
C3 . Mo2 . N8 . 156.4(5) yes
N7 . Mo2 . N8 . 71.3(3) yes
C4 . Mo2 . N9 . 141.7(4) yes
C3 . Mo2 . N9 . 87.1(5) yes
N7 . Mo2 . N9 . 140.9(4) yes
N8 . Mo2 . N9 . 73.0(3) yes
C4 . Mo2 . P4 . 115.8(4) yes
C3 . Mo2 . P4 . 76.6(4) yes
N7 . Mo2 . P4 . 77.4(2) yes
N8 . Mo2 . P4 . 89.7(2) yes
N9 . Mo2 . P4 . 87.2(2) yes
C4 . Mo2 . P3 . 76.1(3) yes
C3 . Mo2 . P3 . 101.8(4) yes
N7 . Mo2 . P3 . 114.3(2) yes
N8 . Mo2 . P3 . 86.7(2) yes
N9 . Mo2 . P3 . 78.6(2) yes
P4 . Mo2 . P3 . 165.81(10) yes
C81 . N1 . N2 . 105.4(9) yes
Mo1 . N2 . N1 . 131.7(8) yes
Mo1 . N2 . C79 . 117.9(7) yes
N1 . N2 . C79 . 110.4(9) yes
Mo1 . N3 . C68 . 118.8(7) yes
Mo1 . N3 . C64 . 120.6(7) yes
C68 . N3 . C64 . 120.5(10) yes
Mo1 . N4 . C69 . 117.8(7) yes
Mo1 . N4 . N5 . 131.4(7) yes
C69 . N4 . N5 . 110.8(9) yes
N4 . N5 . C71 . 104.9(9) yes
C57 . N6 . N7 . 105.2(9) yes
Mo2 . N7 . N6 . 132.3(8) yes
Mo2 . N7 . C54 . 116.6(7) yes
N6 . N7 . C54 . 111.2(9) yes
Mo2 . N8 . C40 . 118.4(7) yes
Mo2 . N8 . C44 . 120.5(7) yes
C40 . N8 . C44 . 120.9(10) yes
C45 . N9 . Mo2 . 118.8(7) yes
C45 . N9 . N10 . 108.9(9) yes
Mo2 . N9 . N10 . 132.3(8) yes
C47 . N10 . N9 . 107.0(10) yes
C19 . P2 . C20 . 102.9(6) yes
C19 . P2 . C12 . 103.7(6) yes
C20 . P2 . C12 . 104.0(6) yes
C19 . P2 . Mo1 . 115.0(4) yes
C20 . P2 . Mo1 . 114.4(4) yes
C12 . P2 . Mo1 . 115.3(4) yes
C30 . P1 . C37 . 100.0(6) yes
C30 . P1 . C38 . 104.2(5) yes
C37 . P1 . C38 . 101.2(6) yes
C30 . P1 . Mo1 . 115.4(4) yes
C37 . P1 . Mo1 . 120.4(4) yes
C38 . P1 . Mo1 . 113.4(4) yes
C88 . P4 . C10 . 104.3(6) yes
C88 . P4 . C11 . 104.3(5) yes
C10 . P4 . C11 . 102.6(6) yes
C88 . P4 . Mo2 . 115.4(4) yes
C10 . P4 . Mo2 . 114.5(4) yes
C11 . P4 . Mo2 . 114.3(4) yes
C21 . P3 . C28 . 104.6(5) yes
C21 . P3 . C29 . 100.0(6) yes
C28 . P3 . C29 . 101.4(6) yes
C21 . P3 . Mo2 . 114.6(4) yes
C28 . P3 . Mo2 . 112.7(4) yes
C29 . P3 . Mo2 . 121.4(4) yes

loop_
_geom_bond_atom_site_label_1
_geom_bond_site_symmetry_1
_geom_bond_atom_site_label_2
_geom_bond_site_symmetry_2
_geom_bond_distance
_geom_bond_publ_flag
C1 . Mo1 . 1.987(13) yes
C1 . O1 . 1.136(15) yes
C2 . Mo1 . 1.963(16) yes
C2 . O2 . 1.179(16) yes
C88 . C89 . 1.380(16) yes
C88 . C8 . 1.385(17) yes
C88 . P4 . 1.826(12) yes
C89 . H4 . 0.946 no
C89 . C5 . 1.369(18) yes
C5 . H5 . 0.950 no
C5 . C6 . 1.374(19) yes
C6 . H6 . 0.942 no
C6 . C7 . 1.39(2) yes
C7 . H7 . 0.951 no
C7 . C8 . 1.38(2) yes
C8 . H8 . 0.957 no
C10 . H101 . 0.976 no
C10 . H102 . 0.988 no
C10 . H103 . 0.981 no
C10 . P4 . 1.817(13) yes
C11 . H111 . 0.986 no
C11 . H112 . 0.982 no
C11 . H113 . 0.977 no
C11 . P4 . 1.804(12) yes
C12 . C13 . 1.400(18) yes
C12 . C17 . 1.397(16) yes
C12 . P2 . 1.813(13) yes
C13 . H13 . 0.951 no
C13 . C14 . 1.368(19) yes
C14 . H14 . 0.943 no
C14 . C15 . 1.400(19) yes
C15 . H15 . 0.951 no
C15 . C16 . 1.374(19) yes
C16 . H16 . 0.956 no
C16 . C17 . 1.355(19) yes
C17 . H17 . 0.939 no
C19 . H191 . 0.979 no
C19 . H192 . 0.984 no
C19 . H193 . 0.986 no
C19 . P2 . 1.834(13) yes
C20 . H201 . 0.982 no
C20 . H202 . 0.979 no
C20 . H203 . 0.979 no
C20 . P2 . 1.816(13) yes
C21 . C22 . 1.409(16) yes
C21 . C26 . 1.388(18) yes
C21 . P3 . 1.836(13) yes
C22 . H22 . 0.958 no
C22 . C23 . 1.366(18) yes
C23 . H23 . 0.950 no
C23 . C24 . 1.404(18) yes
C24 . H24 . 0.946 no
C24 . C25 . 1.386(18) yes
C25 . H25 . 0.947 no
C25 . C26 . 1.378(19) yes
C26 . H26 . 0.955 no
C28 . H281 . 0.979 no
C28 . H282 . 0.984 no
C28 . H283 . 0.982 no
C28 . P3 . 1.818(13) yes
C29 . H291 . 0.979 no
C29 . H292 . 0.983 no
C29 . H293 . 0.974 no
C29 . P3 . 1.808(14) yes
C30 . C31 . 1.391(16) yes
C30 . C35 . 1.407(16) yes
C30 . P1 . 1.830(13) yes
C31 . H31 . 0.959 no
C31 . C32 . 1.371(19) yes
C32 . H32 . 0.951 no
C32 . C33 . 1.384(19) yes
C33 . H33 . 0.950 no
C33 . C34 . 1.404(19) yes
C34 . H34 . 0.953 no
C34 . C35 . 1.363(19) yes
C35 . H35 . 0.949 no
C37 . H371 . 0.976 no
C37 . H372 . 0.989 no
C37 . H373 . 0.977 no
C37 . P1 . 1.827(13) yes
C38 . H381 . 0.977 no
C38 . H382 . 0.991 no
C38 . H383 . 0.978 no
C38 . P1 . 1.816(13) yes
C40 . C41 . 1.371(17) yes
C40 . C45 . 1.465(15) yes
C40 . N8 . 1.374(13) yes
C41 . H41 . 0.946 no
C41 . C42 . 1.347(16) yes
C42 . H42 . 0.948 no
C42 . C43 . 1.440(15) yes
C43 . H43 . 0.966 no
C43 . C44 . 1.362(17) yes
C44 . C54 . 1.436(15) yes
C44 . N8 . 1.329(14) yes
C45 . C46 . 1.392(15) yes
C45 . N9 . 1.374(15) yes
C46 . H46 . 0.946 no
C46 . C47 . 1.387(17) yes
C47 . C50 . 1.511(16) yes
C47 . N10 . 1.368(14) yes
C50 . C51 . 1.557(16) yes
C50 . C52 . 1.493(18) yes
C50 . C53 . 1.539(16) yes
C51 . H511 . 0.988 no
C51 . H512 . 0.967 no
C51 . H513 . 0.977 no
C52 . H521 . 0.984 no
C52 . H522 . 0.981 no
C52 . H523 . 0.983 no
C53 . H531 . 0.981 no
C53 . H532 . 0.976 no
C53 . H533 . 0.986 no
C54 . C58 . 1.403(15) yes
C54 . N7 . 1.337(15) yes
C57 . C58 . 1.389(16) yes
C57 . C59 . 1.531(15) yes
C57 . N6 . 1.340(14) yes
C58 . H58 . 0.940 no
C59 . C60 . 1.50(2) yes
C59 . C61 . 1.49(2) yes
C59 . C62 . 1.53(2) yes
C60 . H601 . 0.974 no
C60 . H602 . 0.971 no
C60 . H603 . 0.987 no
C61 . H611 . 0.969 no
C61 . H612 . 0.992 no
C61 . H613 . 0.984 no
C62 . H621 . 0.982 no
C62 . H622 . 0.985 no
C62 . H623 . 0.980 no
C64 . C65 . 1.370(16) yes
C64 . C69 . 1.440(14) yes
C64 . N3 . 1.344(13) yes
C65 . H65 . 0.946 no
C65 . C66 . 1.393(16) yes
C66 . H66 . 0.954 no
C66 . C67 . 1.373(16) yes
C67 . H67 . 0.954 no
C67 . C68 . 1.361(17) yes
C68 . C79 . 1.466(15) yes
C68 . N3 . 1.360(14) yes
C69 . C70 . 1.371(15) yes
C69 . N4 . 1.353(15) yes
C70 . H70 . 0.949 no
C70 . C71 . 1.367(16) yes
C71 . C74 . 1.521(14) yes
C71 . N5 . 1.350(14) yes
C74 . C75 . 1.495(19) yes
C74 . C76 . 1.52(2) yes
C74 . C77 . 1.53(2) yes
C75 . H751 . 0.982 no
C75 . H752 . 0.980 no
C75 . H753 . 0.977 no
C76 . H761 . 0.976 no
C76 . H762 . 0.976 no
C76 . H763 . 0.989 no
C77 . H771 . 0.986 no
C77 . H772 . 0.984 no
C77 . H773 . 0.977 no
C79 . C80 . 1.379(15) yes
C79 . N2 . 1.363(15) yes
C80 . H80 . 0.947 no
C80 . C81 . 1.391(17) yes
C81 . C83 . 1.529(15) yes
C81 . N1 . 1.327(14) yes
C83 . C84 . 1.499(18) yes
C83 . C86 . 1.530(16) yes
C83 . C87 . 1.529(18) yes
C84 . H841 . 0.973 no
C84 . H842 . 0.984 no
C84 . H843 . 0.986 no
C86 . H861 . 0.976 no
C86 . H862 . 0.978 no
C86 . H863 . 0.980 no
C87 . H871 . 0.978 no
C87 . H872 . 0.991 no
C87 . H873 . 0.968 no
C4 . Mo2 . 1.982(15) yes
C4 . O4 . 1.180(16) yes
C3 . Mo2 . 1.96(2) yes
C3 . O3 . 1.18(2) yes
Mo1 . N2 . 2.169(9) yes
Mo1 . N3 . 2.203(10) yes
Mo1 . N4 . 2.204(8) yes
Mo1 . P2 . 2.509(3) yes
Mo1 . P1 . 2.537(3) yes
Mo2 . N7 . 2.204(9) yes
Mo2 . N8 . 2.228(9) yes
Mo2 . N9 . 2.163(9) yes
Mo2 . P4 . 2.505(3) yes
Mo2 . P3 . 2.541(3) yes
N1 . N2 . 1.376(13) yes
N4 . N5 . 1.355(12) yes
N6 . N7 . 1.366(12) yes
N9 . N10 . 1.345(13) yes

loop_
_geom_hbond_atom_site_label_D
_geom_hbond_site_symmetry_D
_geom_hbond_atom_site_label_H
_geom_hbond_site_symmetry_H
_geom_hbond_atom_site_label_A
_geom_hbond_site_symmetry_A
_geom_hbond_angle_DHA
_geom_hbond_distance_DH
_geom_hbond_distance_HA
_geom_hbond_distance_DA
_geom_hbond_publ_flag
C11 . H113 . N6 . 140 0.98 2.49 3.297(19) yes
C20 . H203 . N5 . 139 0.98 2.56 3.367(19) yes
C28 . H283 . N10 . 124 0.98 2.58 3.233(19) yes
C51 . H513 . O3 2_566 155 0.98 2.54 3.446(19) yes
C52 . H522 . O4 1_455 147 0.98 2.58 3.442(19) yes

loop_
_twin_individual_id
_twin_individual_mass_fraction_refined
_twin_individual_twin_matrix_11
_twin_individual_twin_matrix_12
_twin_individual_twin_matrix_13
_twin_individual_twin_matrix_21
_twin_individual_twin_matrix_22
_twin_individual_twin_matrix_23
_twin_individual_twin_matrix_31
_twin_individual_twin_matrix_32
_twin_individual_twin_matrix_33
1 0.619(6) 1.0000 0.0000 0.0000 0.0000 1.0000 0.0000 0.0000 0.0000 1.0000
2 0.381(6) -1.0000 -0.0690 0.0000 0.0000 1.0000 0.0000 0.0000 -0.0020 -1.0000
